data_7103075
loop_
_publ_author_name
'Vasudevan, Kalyan V'
'Findlater, Michael'
'Cowley, Alan H'

_publ_section_title
;
 Synthesis and reactivity of tetrakis(imino)pyracene (TIP) ligands;
 bifunctional analogues of the BIAN ligand class.
;
_journal_issue 16
_journal_name_full 'Chemical communications (Cambridge, England)'
_journal_page_first 1918
_journal_page_last 1919
_journal_paper_doi 10.1039/b719251g
_journal_year 2008
_chemical_formula_moiety 'C50 H48 N4, C H2 Cl2'
_chemical_formula_sum 'C51 H50 Cl2 N4'
_chemical_formula_weight 789.85
_space_group_IT_number 14
_symmetry_cell_setting monoclinic
_symmetry_space_group_name_Hall '-P 2ybc'
_symmetry_space_group_name_H-M 'P 1 21/c 1'
_atom_sites_solution_hydrogens geom
_atom_sites_solution_primary direct
_atom_sites_solution_secondary difmap
_audit_creation_method
;
manual editing of the .cif file
created by SHELXTL Ver. 6.10
;
_cell_angle_alpha 90.00
_cell_angle_beta 111.16(3)
_cell_angle_gamma 90.00
_cell_formula_units_Z 4
_cell_length_a 13.568(3)
_cell_length_b 24.864(5)
_cell_length_c 13.852(3)
_cell_measurement_temperature 153(2)
_cell_volume 4357.6(15)
_computing_cell_refinement 'Collect software, Nonius B.V. 1998'
_computing_data_collection 'Collect software, Nonius B.V. 1998'
_computing_data_reduction
;
DENZO and Scalepack (Otwinoski and Minor, 1997)
;
_computing_molecular_graphics 'XP SHELXTL/PC, Siemens Analytical'
_computing_structure_refinement 'XL SHELXTL/PC, Siemens Analytical'
_computing_structure_solution
;
SIR97 - Altomare A., Burla M.C., Camalli M., Cascarano G.L., Giacovazzo C.,
Guagliardi A., Moliterni A.G.G., Polidori G.,Spagna R.
;
_diffrn_ambient_temperature 153(2)
_diffrn_measured_fraction_theta_full 0.998
_diffrn_measured_fraction_theta_max 0.998
_diffrn_measurement_device_type 'Nonius Kappa CCD'
_diffrn_measurement_method \w-scan
_diffrn_radiation_monochromator graphite
_diffrn_radiation_source 'fine-focus sealed tube'
_diffrn_radiation_type MoK\a
_diffrn_radiation_wavelength 0.71073
_diffrn_reflns_av_R_equivalents 0.0552
_diffrn_reflns_av_sigmaI/netI 0.0580
_diffrn_reflns_limit_h_max 17
_diffrn_reflns_limit_h_min -16
_diffrn_reflns_limit_k_max 32
_diffrn_reflns_limit_k_min -28
_diffrn_reflns_limit_l_max 17
_diffrn_reflns_limit_l_min -16
_diffrn_reflns_number 28050
_diffrn_reflns_theta_full 27.46
_diffrn_reflns_theta_max 27.46
_diffrn_reflns_theta_min 1.61
_exptl_absorpt_coefficient_mu 0.188
_exptl_absorpt_correction_type none
_exptl_crystal_colour Red
_exptl_crystal_density_diffrn 1.204
_exptl_crystal_density_method 'not measured'
_exptl_crystal_description Block
_exptl_crystal_F_000 1672
_exptl_crystal_size_max .20
_exptl_crystal_size_mid .15
_exptl_crystal_size_min .15
_refine_diff_density_max 0.346
_refine_diff_density_min -0.434
_refine_diff_density_rms 0.067
_refine_ls_extinction_method none
_refine_ls_goodness_of_fit_ref 1.018
_refine_ls_hydrogen_treatment constr
_refine_ls_matrix_type full
_refine_ls_number_parameters 526
_refine_ls_number_reflns 9946
_refine_ls_number_restraints 0
_refine_ls_restrained_S_all 1.018
_refine_ls_R_factor_all 0.0970
_refine_ls_R_factor_gt 0.0558
_refine_ls_shift/su_max 0.011
_refine_ls_shift/su_mean 0.000
_refine_ls_structure_factor_coef Fsqd
_refine_ls_weighting_details 'calc w=1/[\s^2^(Fo^2^)+(0.1056P)^2^+0.6509P] where P=(Fo^2^+2Fc^2^)/3'
_refine_ls_weighting_scheme calc
_refine_ls_wR_factor_gt 0.1519
_refine_ls_wR_factor_ref 0.1841
_reflns_number_gt 6382
_reflns_number_total 9946
_reflns_threshold_expression >2sigma(I)
_cod_data_source_file b719251g.txt
_cod_data_source_block ccdkvkv016a
_cod_depositor_comments
;
The following automatic conversions were performed:
'_symmetry_cell_setting' value 'Monoclinic' changed to 'monoclinic'
according to '/home/saulius/struct/CIF-dictionaries/cif_core.dic'
dictionary named 'cif_core.dic' version 2.4.1 from 2010-06-29.

Automatic conversion script
Id: cif_fix_enum 1527 2010-12-29 10:47:43Z saulius 
;
_cod_original_sg_symbol_Hall -p2ybc
_cod_original_sg_symbol_H-M p21/c
_cod_database_code 7103075

loop_
_symmetry_equiv_pos_as_xyz
'x, y, z'
'-x, y+1/2, -z+1/2'
'-x, -y, -z'
'x, -y-1/2, z-1/2'

loop_
_atom_site_label
_atom_site_type_symbol
_atom_site_fract_x
_atom_site_fract_y
_atom_site_fract_z
_atom_site_U_iso_or_equiv
_atom_site_adp_type
_atom_site_occupancy
_atom_site_symmetry_multiplicity
_atom_site_calc_flag
_atom_site_refinement_flags
_atom_site_disorder_assembly
_atom_site_disorder_group
C51 C 0.14703(19) 0.86818(10) 0.9549(2) 0.0510(6) Uani 1 1 d . . .
H51A H 0.1069 0.8359 0.9552 0.061 Uiso 1 1 calc R . .
H52B H 0.1014 0.8923 0.9028 0.061 Uiso 1 1 calc R . .
Cl1 Cl 0.25591(6) 0.85078(3) 0.92111(7) 0.0712(2) Uani 1 1 d . . .
Cl2 Cl 0.18354(6) 0.89939(3) 1.07679(6) 0.0700(2) Uani 1 1 d . . .
C1 C -0.03729(14) 0.96550(7) 0.73563(15) 0.0281(4) Uani 1 1 d . . .
C2 C -0.05499(14) 0.90991(8) 0.69236(14) 0.0274(4) Uani 1 1 d . . .
C3 C -0.13354(14) 0.87096(8) 0.66786(15) 0.0299(4) Uani 1 1 d . . .
H3 H -0.1941 0.8772 0.6828 0.036 Uiso 1 1 calc R . .
C4 C -0.12307(14) 0.82185(7) 0.62039(15) 0.0288(4) Uani 1 1 d . . .
H4 H -0.1771 0.7965 0.6043 0.035 Uiso 1 1 calc R . .
C5 C -0.03338(14) 0.81092(7) 0.59760(14) 0.0269(4) Uani 1 1 d . . .
C6 C 0.00503(14) 0.76817(7) 0.54414(15) 0.0277(4) Uani 1 1 d . . .
C7 C 0.11531(14) 0.78607(8) 0.54837(15) 0.0284(4) Uani 1 1 d . . .
C8 C 0.13530(14) 0.84010(8) 0.59788(15) 0.0286(4) Uani 1 1 d . . .
C9 C 0.21233(15) 0.87953(8) 0.61883(16) 0.0314(4) Uani 1 1 d . . .
H9 H 0.2717 0.8737 0.6016 0.038 Uiso 1 1 calc R . .
C10 C 0.20160(14) 0.92879(8) 0.66642(16) 0.0313(4) Uani 1 1 d . . .
H10 H 0.2545 0.9547 0.6807 0.038 Uiso 1 1 calc R . .
C11 C 0.04622(14) 0.85059(7) 0.62441(14) 0.0267(4) Uani 1 1 d . . .
C12 C 0.03569(14) 0.89819(7) 0.66947(14) 0.0263(4) Uani 1 1 d . . .
C13 C 0.11342(14) 0.93867(7) 0.69178(15) 0.0278(4) Uani 1 1 d . . .
C14 C 0.07294(14) 0.98304(7) 0.73879(15) 0.0277(4) Uani 1 1 d . . .
C15 C -0.19879(15) 0.97967(8) 0.75339(16) 0.0327(4) Uani 1 1 d . . .
C16 C -0.28506(17) 0.99674(9) 0.66818(18) 0.0394(5) Uani 1 1 d . . .
C17 C -0.38546(17) 0.98061(10) 0.66203(19) 0.0472(6) Uani 1 1 d . . .
H17 H -0.4439 0.9918 0.6059 0.057 Uiso 1 1 calc R . .
C18 C -0.40097(17) 0.94844(10) 0.7370(2) 0.0470(6) Uani 1 1 d . . .
C19 C -0.31336(17) 0.93234(9) 0.82044(19) 0.0423(5) Uani 1 1 d . . .
H19 H -0.3231 0.9104 0.8706 0.051 Uiso 1 1 calc R . .
C20 C -0.21112(16) 0.94794(8) 0.83183(17) 0.0360(5) Uani 1 1 d . . .
C21 C -0.2685(2) 1.03028(12) 0.5847(2) 0.0612(7) Uani 1 1 d . . .
H21A H -0.2199 1.0589 0.6159 0.092 Uiso 1 1 calc R . .
H21B H -0.3349 1.0452 0.5409 0.092 Uiso 1 1 calc R . .
H21C H -0.2402 1.0081 0.5441 0.092 Uiso 1 1 calc R . .
C22 C -0.51117(19) 0.93160(12) 0.7282(3) 0.0671(8) Uani 1 1 d . . .
H22A H -0.5136 0.8932 0.7348 0.101 Uiso 1 1 calc R . .
H22B H -0.5610 0.9425 0.6621 0.101 Uiso 1 1 calc R . .
H22C H -0.5288 0.9484 0.7823 0.101 Uiso 1 1 calc R . .
C23 C -0.11814(18) 0.93057(10) 0.92403(19) 0.0507(6) Uani 1 1 d . . .
H23A H -0.1414 0.9213 0.9796 0.076 Uiso 1 1 calc R . .
H23B H -0.0679 0.9594 0.9454 0.076 Uiso 1 1 calc R . .
H23C H -0.0856 0.8998 0.9060 0.076 Uiso 1 1 calc R . .
C24 C -0.14342(15) 0.71363(7) 0.49311(15) 0.0287(4) Uani 1 1 d . . .
C25 C -0.22886(16) 0.73139(8) 0.40715(15) 0.0333(4) Uani 1 1 d . . .
C26 C -0.33067(16) 0.71959(9) 0.40377(16) 0.0373(5) Uani 1 1 d . . .
H26 H -0.3882 0.7318 0.3479 0.045 Uiso 1 1 calc R . .
C27 C -0.34926(15) 0.69025(8) 0.48085(16) 0.0342(5) Uani 1 1 d . . .
C28 C -0.26236(15) 0.67240(8) 0.56330(15) 0.0317(4) Uani 1 1 d . . .
H28 H -0.2736 0.6522 0.6149 0.038 Uiso 1 1 calc R . .
C29 C -0.15898(15) 0.68340(7) 0.57201(15) 0.0297(4) Uani 1 1 d . . .
C30 C -0.2109(2) 0.76239(10) 0.32110(18) 0.0493(6) Uani 1 1 d . . .
H30A H -0.1846 0.7976 0.3455 0.074 Uiso 1 1 calc R . .
H30B H -0.2763 0.7655 0.2634 0.074 Uiso 1 1 calc R . .
H30C H -0.1602 0.7437 0.2998 0.074 Uiso 1 1 calc R . .
C31 C -0.46084(17) 0.67748(10) 0.4741(2) 0.0493(6) Uani 1 1 d . . .
H31A H -0.5101 0.6991 0.4210 0.074 Uiso 1 1 calc R . .
H31B H -0.4676 0.6851 0.5394 0.074 Uiso 1 1 calc R . .
H31C H -0.4754 0.6401 0.4577 0.074 Uiso 1 1 calc R . .
C32 C -0.06695(16) 0.66435(9) 0.66245(17) 0.0409(5) Uani 1 1 d . . .
H32A H -0.0126 0.6516 0.6390 0.061 Uiso 1 1 calc R . .
H32B H -0.0890 0.6356 0.6964 0.061 Uiso 1 1 calc R . .
H32C H -0.0400 0.6935 0.7101 0.061 Uiso 1 1 calc R . .
C33 C 0.27155(14) 0.77835(8) 0.51812(15) 0.0298(4) Uani 1 1 d . . .
C34 C 0.27917(15) 0.80565(8) 0.43303(15) 0.0334(5) Uani 1 1 d . . .
C35 C 0.37735(16) 0.82541(9) 0.44037(16) 0.0381(5) Uani 1 1 d . . .
H35 H 0.3831 0.8443 0.3847 0.046 Uiso 1 1 calc R . .
C36 C 0.46692(16) 0.81801(9) 0.52785(17) 0.0391(5) Uani 1 1 d . . .
C37 C 0.45631(16) 0.78970(9) 0.60987(16) 0.0377(5) Uani 1 1 d . . .
H37 H 0.5161 0.7840 0.6687 0.045 Uiso 1 1 calc R . .
C38 C 0.36018(16) 0.76950(8) 0.60765(15) 0.0329(4) Uani 1 1 d . . .
C39 C 0.18215(17) 0.81397(11) 0.33820(17) 0.0484(6) Uani 1 1 d . . .
H39A H 0.1325 0.8358 0.3554 0.073 Uiso 1 1 calc R . .
H39B H 0.1506 0.7798 0.3127 0.073 Uiso 1 1 calc R . .
H39C H 0.2013 0.8316 0.2859 0.073 Uiso 1 1 calc R . .
C40 C 0.57310(18) 0.83949(12) 0.5341(2) 0.0565(7) Uani 1 1 d . . .
H40A H 0.6204 0.8398 0.6050 0.085 Uiso 1 1 calc R . .
H40B H 0.5649 0.8754 0.5070 0.085 Uiso 1 1 calc R . .
H40C H 0.6015 0.8169 0.4942 0.085 Uiso 1 1 calc R . .
C41 C 0.35028(19) 0.74005(10) 0.69874(18) 0.0456(6) Uani 1 1 d . . .
H41A H 0.4195 0.7326 0.7483 0.068 Uiso 1 1 calc R . .
H41B H 0.3131 0.7069 0.6756 0.068 Uiso 1 1 calc R . .
H41C H 0.3120 0.7619 0.7303 0.068 Uiso 1 1 calc R . .
C42 C 0.21280(15) 1.04300(7) 0.77362(15) 0.0291(4) Uani 1 1 d . . .
C43 C 0.21529(16) 1.07100(8) 0.68714(16) 0.0363(5) Uani 1 1 d . . .
C44 C 0.31319(18) 1.08928(9) 0.68857(19) 0.0454(6) Uani 1 1 d . . .
H44 H 0.3162 1.1080 0.6316 0.054 Uiso 1 1 calc R . .
C45 C 0.40609(17) 1.08044(9) 0.7722(2) 0.0457(6) Uani 1 1 d . . .
C46 C 0.39987(16) 1.05231(9) 0.85576(18) 0.0409(5) Uani 1 1 d . . .
H46 H 0.4616 1.0459 0.9122 0.049 Uiso 1 1 calc R . .
C47 C 0.30464(16) 1.03326(8) 0.85852(16) 0.0329(4) Uani 1 1 d . . .
C48 C 0.11568(19) 1.08044(11) 0.59557(18) 0.0513(6) Uani 1 1 d . . .
H48A H 0.1301 1.1044 0.5479 0.077 Uiso 1 1 calc R . .
H48B H 0.0633 1.0962 0.6184 0.077 Uiso 1 1 calc R . .
H48C H 0.0900 1.0468 0.5618 0.077 Uiso 1 1 calc R . .
C49 C 0.5113(2) 1.10129(12) 0.7732(3) 0.0724(9) Uani 1 1 d . . .
H49A H 0.5538 1.1124 0.8421 0.109 Uiso 1 1 calc R . .
H49B H 0.4997 1.1314 0.7270 0.109 Uiso 1 1 calc R . .
H49C H 0.5472 1.0733 0.7511 0.109 Uiso 1 1 calc R . .
C50 C 0.3014(2) 1.00160(10) 0.94975(18) 0.0492(6) Uani 1 1 d . . .
H50A H 0.2984 0.9639 0.9341 0.074 Uiso 1 1 calc R . .
H50B H 0.2399 1.0117 0.9644 0.074 Uiso 1 1 calc R . .
H50C H 0.3637 1.0090 1.0090 0.074 Uiso 1 1 calc R . .
N1 N -0.09584(13) 0.99771(6) 0.76194(14) 0.0336(4) Uani 1 1 d . . .
N2 N -0.03805(12) 0.72544(6) 0.49786(13) 0.0313(4) Uani 1 1 d . . .
N3 N 0.17091(12) 0.75723(6) 0.51169(13) 0.0313(4) Uani 1 1 d . . .
N4 N 0.11258(12) 1.02790(6) 0.77678(13) 0.0314(4) Uani 1 1 d . . .

loop_
_atom_site_aniso_label
_atom_site_aniso_U_11
_atom_site_aniso_U_22
_atom_site_aniso_U_33
_atom_site_aniso_U_23
_atom_site_aniso_U_13
_atom_site_aniso_U_12
C51 0.0412(13) 0.0482(14) 0.0667(16) 0.0165(12) 0.0229(12) 0.0087(10)
Cl1 0.0689(5) 0.0533(4) 0.1137(6) 0.0226(4) 0.0599(5) 0.0126(3)
Cl2 0.0650(5) 0.0820(5) 0.0660(5) 0.0076(4) 0.0271(4) -0.0031(4)
C1 0.0226(10) 0.0294(10) 0.0362(10) -0.0005(8) 0.0154(8) -0.0013(7)
C2 0.0209(9) 0.0316(10) 0.0332(10) -0.0012(8) 0.0141(8) -0.0015(7)
C3 0.0185(9) 0.0363(11) 0.0391(11) -0.0025(8) 0.0153(8) -0.0026(8)
C4 0.0197(9) 0.0301(10) 0.0379(11) -0.0025(8) 0.0119(8) -0.0057(7)
C5 0.0201(9) 0.0291(10) 0.0330(10) -0.0002(8) 0.0115(8) -0.0015(7)
C6 0.0211(9) 0.0299(10) 0.0346(10) -0.0017(8) 0.0132(8) -0.0024(7)
C7 0.0221(10) 0.0304(10) 0.0357(10) -0.0021(8) 0.0142(8) -0.0014(7)
C8 0.0199(9) 0.0331(10) 0.0356(10) -0.0024(8) 0.0135(8) -0.0003(7)
C9 0.0195(9) 0.0363(11) 0.0433(12) -0.0044(9) 0.0172(9) -0.0026(8)
C10 0.0202(9) 0.0310(10) 0.0450(12) -0.0055(9) 0.0148(9) -0.0053(8)
C11 0.0188(9) 0.0291(10) 0.0341(10) -0.0024(8) 0.0119(8) -0.0029(7)
C12 0.0189(9) 0.0291(10) 0.0335(10) 0.0003(8) 0.0125(8) -0.0014(7)
C13 0.0217(9) 0.0285(10) 0.0346(10) -0.0023(8) 0.0120(8) -0.0034(7)
C14 0.0227(9) 0.0302(10) 0.0331(10) 0.0000(8) 0.0134(8) -0.0018(8)
C15 0.0252(10) 0.0293(10) 0.0492(12) -0.0065(9) 0.0202(9) -0.0007(8)
C16 0.0322(11) 0.0386(11) 0.0500(13) -0.0002(10) 0.0181(10) 0.0018(9)
C17 0.0286(12) 0.0537(14) 0.0569(15) -0.0033(11) 0.0126(11) 0.0029(10)
C18 0.0285(12) 0.0528(14) 0.0676(16) -0.0170(12) 0.0270(12) -0.0081(10)
C19 0.0376(12) 0.0423(13) 0.0579(14) -0.0064(10) 0.0306(11) -0.0057(10)
C20 0.0290(11) 0.0348(11) 0.0512(13) -0.0033(9) 0.0228(10) 0.0008(8)
C21 0.0517(16) 0.0657(17) 0.0642(17) 0.0176(14) 0.0183(13) 0.0027(13)
C22 0.0310(13) 0.082(2) 0.096(2) -0.0242(17) 0.0320(14) -0.0161(13)
C23 0.0388(13) 0.0597(15) 0.0578(15) 0.0141(12) 0.0224(12) 0.0029(11)
C24 0.0235(10) 0.0284(10) 0.0362(11) -0.0065(8) 0.0133(8) -0.0045(7)
C25 0.0316(11) 0.0358(11) 0.0331(11) -0.0024(8) 0.0122(9) -0.0048(8)
C26 0.0250(11) 0.0429(12) 0.0383(11) 0.0000(9) 0.0047(9) -0.0001(9)
C27 0.0228(10) 0.0371(11) 0.0444(12) -0.0049(9) 0.0141(9) -0.0045(8)
C28 0.0299(11) 0.0318(10) 0.0373(11) -0.0012(8) 0.0169(9) -0.0050(8)
C29 0.0257(10) 0.0282(10) 0.0347(10) -0.0042(8) 0.0103(8) -0.0036(8)
C30 0.0459(14) 0.0606(16) 0.0432(13) 0.0102(11) 0.0182(11) -0.0054(11)
C31 0.0256(11) 0.0590(15) 0.0655(15) 0.0000(12) 0.0191(11) -0.0053(10)
C32 0.0289(11) 0.0454(12) 0.0441(12) 0.0065(10) 0.0081(9) -0.0032(9)
C33 0.0212(10) 0.0323(10) 0.0392(11) -0.0081(8) 0.0150(9) 0.0000(8)
C34 0.0229(10) 0.0439(12) 0.0349(11) -0.0044(9) 0.0124(8) -0.0002(8)
C35 0.0319(11) 0.0498(13) 0.0388(12) -0.0039(9) 0.0202(10) -0.0046(9)
C36 0.0225(10) 0.0516(13) 0.0469(12) -0.0128(10) 0.0168(9) -0.0050(9)
C37 0.0221(10) 0.0474(12) 0.0409(12) -0.0065(10) 0.0083(9) 0.0021(9)
C38 0.0256(10) 0.0354(11) 0.0382(11) -0.0053(9) 0.0121(9) 0.0014(8)
C39 0.0322(12) 0.0716(17) 0.0399(12) 0.0037(11) 0.0111(10) -0.0015(11)
C40 0.0271(12) 0.0788(18) 0.0678(17) -0.0107(14) 0.0224(12) -0.0137(12)
C41 0.0413(13) 0.0475(13) 0.0467(13) 0.0067(10) 0.0142(11) 0.0016(10)
C42 0.0262(10) 0.0247(9) 0.0405(11) -0.0064(8) 0.0168(9) -0.0049(7)
C43 0.0324(11) 0.0344(11) 0.0429(12) -0.0009(9) 0.0146(10) -0.0051(8)
C44 0.0420(13) 0.0477(13) 0.0536(14) 0.0044(11) 0.0259(12) -0.0110(10)
C45 0.0307(12) 0.0461(13) 0.0658(16) -0.0081(11) 0.0238(11) -0.0112(10)
C46 0.0256(11) 0.0384(12) 0.0539(14) -0.0069(10) 0.0084(10) -0.0004(9)
C47 0.0302(11) 0.0289(10) 0.0401(11) -0.0060(8) 0.0133(9) -0.0007(8)
C48 0.0451(14) 0.0614(15) 0.0456(14) 0.0089(11) 0.0141(11) -0.0057(12)
C49 0.0404(15) 0.080(2) 0.106(2) -0.0052(17) 0.0368(16) -0.0207(14)
C50 0.0493(15) 0.0530(14) 0.0453(13) 0.0057(11) 0.0170(11) 0.0038(11)
N1 0.0271(9) 0.0323(9) 0.0477(10) -0.0033(7) 0.0210(8) -0.0018(7)
N2 0.0235(8) 0.0325(9) 0.0411(9) -0.0029(7) 0.0156(7) -0.0044(7)
N3 0.0218(8) 0.0352(9) 0.0402(9) -0.0052(7) 0.0151(7) -0.0029(7)
N4 0.0249(8) 0.0310(9) 0.0423(10) -0.0033(7) 0.0171(7) -0.0051(7)

loop_
_atom_type_symbol
_atom_type_description
_atom_type_scat_dispersion_real
_atom_type_scat_dispersion_imag
_atom_type_scat_source
C C 0.0033 0.0016 'International Tables Vol C Tables 4.2.6.8 and 6.1.1.4'
H H 0.0000 0.0000 'International Tables Vol C Tables 4.2.6.8 and 6.1.1.4'
N N 0.0061 0.0033 'International Tables Vol C Tables 4.2.6.8 and 6.1.1.4'
Cl Cl 0.1484 0.1585 'International Tables Vol C Tables 4.2.6.8 and 6.1.1.4'

loop_
_geom_angle_atom_site_label_1
_geom_angle_atom_site_label_2
_geom_angle_atom_site_label_3
_geom_angle
_geom_angle_site_symmetry_1
_geom_angle_site_symmetry_3
_geom_angle_publ_flag
Cl1 C51 Cl2 113.07(14) . . ?
Cl1 C51 H51A 109.0 . . ?
Cl2 C51 H51A 109.0 . . ?
Cl1 C51 H52B 109.0 . . ?
Cl2 C51 H52B 109.0 . . ?
H51A C51 H52B 107.8 . . ?
N1 C1 C2 132.29(17) . . ?
N1 C1 C14 120.91(17) . . ?
C2 C1 C14 106.68(15) . . ?
C3 C2 C12 117.18(17) . . ?
C3 C2 C1 137.98(17) . . ?
C12 C2 C1 104.80(15) . . ?
C2 C3 C4 121.16(17) . . ?
C2 C3 H3 119.4 . . ?
C4 C3 H3 119.4 . . ?
C5 C4 C3 121.07(16) . . ?
C5 C4 H4 119.5 . . ?
C3 C4 H4 119.5 . . ?
C4 C5 C11 116.98(17) . . ?
C4 C5 C6 137.99(17) . . ?
C11 C5 C6 104.91(15) . . ?
N2 C6 C5 131.83(17) . . ?
N2 C6 C7 121.64(16) . . ?
C5 C6 C7 106.47(15) . . ?
N3 C7 C8 131.10(17) . . ?
N3 C7 C6 121.96(17) . . ?
C8 C7 C6 106.92(15) . . ?
C9 C8 C11 117.89(17) . . ?
C9 C8 C7 137.20(17) . . ?
C11 C8 C7 104.87(15) . . ?
C8 C9 C10 120.71(17) . . ?
C8 C9 H9 119.6 . . ?
C10 C9 H9 119.6 . . ?
C13 C10 C9 120.81(17) . . ?
C13 C10 H10 119.6 . . ?
C9 C10 H10 119.6 . . ?
C12 C11 C8 121.29(17) . . ?
C12 C11 C5 121.92(17) . . ?
C8 C11 C5 116.72(17) . . ?
C11 C12 C2 121.68(17) . . ?
C11 C12 C13 121.63(17) . . ?
C2 C12 C13 116.65(17) . . ?
C10 C13 C12 117.67(17) . . ?
C10 C13 C14 137.20(17) . . ?
C12 C13 C14 105.14(15) . . ?
N4 C14 C13 131.91(17) . . ?
N4 C14 C1 121.47(16) . . ?
C13 C14 C1 106.62(15) . . ?
C16 C15 C20 121.93(18) . . ?
C16 C15 N1 118.08(19) . . ?
C20 C15 N1 119.92(19) . . ?
C17 C16 C15 117.9(2) . . ?
C17 C16 C21 121.7(2) . . ?
C15 C16 C21 120.4(2) . . ?
C18 C17 C16 122.0(2) . . ?
C18 C17 H17 119.0 . . ?
C16 C17 H17 119.0 . . ?
C19 C18 C17 118.4(2) . . ?
C19 C18 C22 120.8(2) . . ?
C17 C18 C22 120.8(2) . . ?
C18 C19 C20 122.3(2) . . ?
C18 C19 H19 118.9 . . ?
C20 C19 H19 118.9 . . ?
C19 C20 C15 117.5(2) . . ?
C19 C20 C23 120.9(2) . . ?
C15 C20 C23 121.59(18) . . ?
C16 C21 H21A 109.5 . . ?
C16 C21 H21B 109.5 . . ?
H21A C21 H21B 109.5 . . ?
C16 C21 H21C 109.5 . . ?
H21A C21 H21C 109.5 . . ?
H21B C21 H21C 109.5 . . ?
C18 C22 H22A 109.5 . . ?
C18 C22 H22B 109.5 . . ?
H22A C22 H22B 109.5 . . ?
C18 C22 H22C 109.5 . . ?
H22A C22 H22C 109.5 . . ?
H22B C22 H22C 109.5 . . ?
C20 C23 H23A 109.5 . . ?
C20 C23 H23B 109.5 . . ?
H23A C23 H23B 109.5 . . ?
C20 C23 H23C 109.5 . . ?
H23A C23 H23C 109.5 . . ?
H23B C23 H23C 109.5 . . ?
C25 C24 C29 121.33(17) . . ?
C25 C24 N2 118.61(17) . . ?
C29 C24 N2 120.02(17) . . ?
C26 C25 C24 117.88(18) . . ?
C26 C25 C30 121.35(19) . . ?
C24 C25 C30 120.77(19) . . ?
C27 C26 C25 122.44(19) . . ?
C27 C26 H26 118.8 . . ?
C25 C26 H26 118.8 . . ?
C28 C27 C26 117.73(18) . . ?
C28 C27 C31 121.14(19) . . ?
C26 C27 C31 121.13(19) . . ?
C27 C28 C29 122.68(18) . . ?
C27 C28 H28 118.7 . . ?
C29 C28 H28 118.7 . . ?
C28 C29 C24 117.92(18) . . ?
C28 C29 C32 121.51(18) . . ?
C24 C29 C32 120.57(17) . . ?
C25 C30 H30A 109.5 . . ?
C25 C30 H30B 109.5 . . ?
H30A C30 H30B 109.5 . . ?
C25 C30 H30C 109.5 . . ?
H30A C30 H30C 109.5 . . ?
H30B C30 H30C 109.5 . . ?
C27 C31 H31A 109.5 . . ?
C27 C31 H31B 109.5 . . ?
H31A C31 H31B 109.5 . . ?
C27 C31 H31C 109.5 . . ?
H31A C31 H31C 109.5 . . ?
H31B C31 H31C 109.5 . . ?
C29 C32 H32A 109.5 . . ?
C29 C32 H32B 109.5 . . ?
H32A C32 H32B 109.5 . . ?
C29 C32 H32C 109.5 . . ?
H32A C32 H32C 109.5 . . ?
H32B C32 H32C 109.5 . . ?
C34 C33 C38 121.54(18) . . ?
C34 C33 N3 118.97(17) . . ?
C38 C33 N3 119.45(18) . . ?
C35 C34 C33 118.15(18) . . ?
C35 C34 C39 122.03(19) . . ?
C33 C34 C39 119.81(18) . . ?
C36 C35 C34 122.2(2) . . ?
C36 C35 H35 118.9 . . ?
C34 C35 H35 118.9 . . ?
C35 C36 C37 117.81(18) . . ?
C35 C36 C40 121.4(2) . . ?
C37 C36 C40 120.8(2) . . ?
C36 C37 C38 122.69(19) . . ?
C36 C37 H37 118.7 . . ?
C38 C37 H37 118.7 . . ?
C37 C38 C33 117.59(19) . . ?
C37 C38 C41 121.65(18) . . ?
C33 C38 C41 120.74(18) . . ?
C34 C39 H39A 109.5 . . ?
C34 C39 H39B 109.5 . . ?
H39A C39 H39B 109.5 . . ?
C34 C39 H39C 109.5 . . ?
H39A C39 H39C 109.5 . . ?
H39B C39 H39C 109.5 . . ?
C36 C40 H40A 109.5 . . ?
C36 C40 H40B 109.5 . . ?
H40A C40 H40B 109.5 . . ?
C36 C40 H40C 109.5 . . ?
H40A C40 H40C 109.5 . . ?
H40B C40 H40C 109.5 . . ?
C38 C41 H41A 109.5 . . ?
C38 C41 H41B 109.5 . . ?
H41A C41 H41B 109.5 . . ?
C38 C41 H41C 109.5 . . ?
H41A C41 H41C 109.5 . . ?
H41B C41 H41C 109.5 . . ?
C47 C42 C43 121.35(18) . . ?
C47 C42 N4 120.06(17) . . ?
C43 C42 N4 118.43(18) . . ?
C42 C43 C44 117.86(19) . . ?
C42 C43 C48 120.64(18) . . ?
C44 C43 C48 121.5(2) . . ?
C45 C44 C43 122.2(2) . . ?
C45 C44 H44 118.9 . . ?
C43 C44 H44 118.9 . . ?
C46 C45 C44 117.9(2) . . ?
C46 C45 C49 120.6(2) . . ?
C44 C45 C49 121.5(2) . . ?
C45 C46 C47 122.3(2) . . ?
C45 C46 H46 118.8 . . ?
C47 C46 H46 118.8 . . ?
C46 C47 C42 118.37(19) . . ?
C46 C47 C50 120.8(2) . . ?
C42 C47 C50 120.83(19) . . ?
C43 C48 H48A 109.5 . . ?
C43 C48 H48B 109.5 . . ?
H48A C48 H48B 109.5 . . ?
C43 C48 H48C 109.5 . . ?
H48A C48 H48C 109.5 . . ?
H48B C48 H48C 109.5 . . ?
C45 C49 H49A 109.5 . . ?
C45 C49 H49B 109.5 . . ?
H49A C49 H49B 109.5 . . ?
C45 C49 H49C 109.5 . . ?
H49A C49 H49C 109.5 . . ?
H49B C49 H49C 109.5 . . ?
C47 C50 H50A 109.5 . . ?
C47 C50 H50B 109.5 . . ?
H50A C50 H50B 109.5 . . ?
C47 C50 H50C 109.5 . . ?
H50A C50 H50C 109.5 . . ?
H50B C50 H50C 109.5 . . ?
C1 N1 C15 118.13(16) . . ?
C6 N2 C24 117.60(16) . . ?
C7 N3 C33 117.19(16) . . ?
C14 N4 C42 119.03(16) . . ?

loop_
_geom_bond_atom_site_label_1
_geom_bond_atom_site_label_2
_geom_bond_distance
_geom_bond_site_symmetry_2
_geom_bond_publ_flag
C51 Cl1 1.757(2) . ?
C51 Cl2 1.759(3) . ?
C51 H51A 0.9700 . ?
C51 H52B 0.9700 . ?
C1 N1 1.271(2) . ?
C1 C2 1.491(3) . ?
C1 C14 1.543(3) . ?
C2 C3 1.389(3) . ?
C2 C12 1.407(2) . ?
C3 C4 1.418(3) . ?
C3 H3 0.9300 . ?
C4 C5 1.390(3) . ?
C4 H4 0.9300 . ?
C5 C11 1.410(3) . ?
C5 C6 1.493(3) . ?
C6 N2 1.269(2) . ?
C6 C7 1.542(2) . ?
C7 N3 1.272(2) . ?
C7 C8 1.488(3) . ?
C8 C9 1.385(3) . ?
C8 C11 1.409(2) . ?
C9 C10 1.423(3) . ?
C9 H9 0.9300 . ?
C10 C13 1.385(3) . ?
C10 H10 0.9300 . ?
C11 C12 1.369(3) . ?
C12 C13 1.409(3) . ?
C13 C14 1.484(3) . ?
C14 N4 1.267(2) . ?
C15 C16 1.395(3) . ?
C15 C20 1.401(3) . ?
C15 N1 1.431(2) . ?
C16 C17 1.393(3) . ?
C16 C21 1.507(3) . ?
C17 C18 1.386(3) . ?
C17 H17 0.9300 . ?
C18 C19 1.384(4) . ?
C18 C22 1.515(3) . ?
C19 C20 1.393(3) . ?
C19 H19 0.9300 . ?
C20 C23 1.499(3) . ?
C21 H21A 0.9600 . ?
C21 H21B 0.9600 . ?
C21 H21C 0.9600 . ?
C22 H22A 0.9600 . ?
C22 H22B 0.9600 . ?
C22 H22C 0.9600 . ?
C23 H23A 0.9600 . ?
C23 H23B 0.9600 . ?
C23 H23C 0.9600 . ?
C24 C25 1.400(3) . ?
C24 C29 1.404(3) . ?
C24 N2 1.437(2) . ?
C25 C26 1.396(3) . ?
C25 C30 1.511(3) . ?
C26 C27 1.389(3) . ?
C26 H26 0.9300 . ?
C27 C28 1.385(3) . ?
C27 C31 1.516(3) . ?
C28 C29 1.391(3) . ?
C28 H28 0.9300 . ?
C29 C32 1.491(3) . ?
C30 H30A 0.9600 . ?
C30 H30B 0.9600 . ?
C30 H30C 0.9600 . ?
C31 H31A 0.9600 . ?
C31 H31B 0.9600 . ?
C31 H31C 0.9600 . ?
C32 H32A 0.9600 . ?
C32 H32B 0.9600 . ?
C32 H32C 0.9600 . ?
C33 C34 1.396(3) . ?
C33 C38 1.398(3) . ?
C33 N3 1.435(2) . ?
C34 C35 1.389(3) . ?
C34 C39 1.501(3) . ?
C35 C36 1.384(3) . ?
C35 H35 0.9300 . ?
C36 C37 1.387(3) . ?
C36 C40 1.509(3) . ?
C37 C38 1.388(3) . ?
C37 H37 0.9300 . ?
C38 C41 1.506(3) . ?
C39 H39A 0.9600 . ?
C39 H39B 0.9600 . ?
C39 H39C 0.9600 . ?
C40 H40A 0.9600 . ?
C40 H40B 0.9600 . ?
C40 H40C 0.9600 . ?
C41 H41A 0.9600 . ?
C41 H41B 0.9600 . ?
C41 H41C 0.9600 . ?
C42 C47 1.392(3) . ?
C42 C43 1.396(3) . ?
C42 N4 1.427(2) . ?
C43 C44 1.397(3) . ?
C43 C48 1.501(3) . ?
C44 C45 1.387(3) . ?
C44 H44 0.9300 . ?
C45 C46 1.381(3) . ?
C45 C49 1.514(3) . ?
C46 C47 1.390(3) . ?
C46 H46 0.9300 . ?
C47 C50 1.503(3) . ?
C48 H48A 0.9600 . ?
C48 H48B 0.9600 . ?
C48 H48C 0.9600 . ?
C49 H49A 0.9600 . ?
C49 H49B 0.9600 . ?
C49 H49C 0.9600 . ?
C50 H50A 0.9600 . ?
C50 H50B 0.9600 . ?
C50 H50C 0.9600 . ?

loop_
_geom_torsion_atom_site_label_1
_geom_torsion_atom_site_label_2
_geom_torsion_atom_site_label_3
_geom_torsion_atom_site_label_4
_geom_torsion
_geom_torsion_site_symmetry_1
_geom_torsion_site_symmetry_2
_geom_torsion_site_symmetry_3
_geom_torsion_site_symmetry_4
_geom_torsion_publ_flag
N1 C1 C2 C3 -3.4(4) . . . . ?
C14 C1 C2 C3 -179.4(2) . . . . ?
N1 C1 C2 C12 173.9(2) . . . . ?
C14 C1 C2 C12 -2.08(19) . . . . ?
C12 C2 C3 C4 -0.9(3) . . . . ?
C1 C2 C3 C4 176.2(2) . . . . ?
C2 C3 C4 C5 0.5(3) . . . . ?
C3 C4 C5 C11 0.4(3) . . . . ?
C3 C4 C5 C6 -174.9(2) . . . . ?
C4 C5 C6 N2 1.4(4) . . . . ?
C11 C5 C6 N2 -174.3(2) . . . . ?
C4 C5 C6 C7 178.5(2) . . . . ?
C11 C5 C6 C7 2.8(2) . . . . ?
N2 C6 C7 N3 -4.6(3) . . . . ?
C5 C6 C7 N3 177.93(18) . . . . ?
N2 C6 C7 C8 173.91(18) . . . . ?
C5 C6 C7 C8 -3.5(2) . . . . ?
N3 C7 C8 C9 3.7(4) . . . . ?
C6 C7 C8 C9 -174.7(2) . . . . ?
N3 C7 C8 C11 -178.8(2) . . . . ?
C6 C7 C8 C11 2.8(2) . . . . ?
C11 C8 C9 C10 0.5(3) . . . . ?
C7 C8 C9 C10 177.7(2) . . . . ?
C8 C9 C10 C13 -0.7(3) . . . . ?
C9 C8 C11 C12 0.0(3) . . . . ?
C7 C8 C11 C12 -178.04(18) . . . . ?
C9 C8 C11 C5 176.95(18) . . . . ?
C7 C8 C11 C5 -1.1(2) . . . . ?
C4 C5 C11 C12 -1.0(3) . . . . ?
C6 C5 C11 C12 175.77(17) . . . . ?
C4 C5 C11 C8 -177.86(17) . . . . ?
C6 C5 C11 C8 -1.1(2) . . . . ?
C8 C11 C12 C2 177.35(17) . . . . ?
C5 C11 C12 C2 0.6(3) . . . . ?
C8 C11 C12 C13 -0.3(3) . . . . ?
C5 C11 C12 C13 -177.08(18) . . . . ?
C3 C2 C12 C11 0.4(3) . . . . ?
C1 C2 C12 C11 -177.65(18) . . . . ?
C3 C2 C12 C13 178.14(18) . . . . ?
C1 C2 C12 C13 0.1(2) . . . . ?
C9 C10 C13 C12 0.4(3) . . . . ?
C9 C10 C13 C14 -179.1(2) . . . . ?
C11 C12 C13 C10 0.1(3) . . . . ?
C2 C12 C13 C10 -177.70(18) . . . . ?
C11 C12 C13 C14 179.72(18) . . . . ?
C2 C12 C13 C14 1.9(2) . . . . ?
C10 C13 C14 N4 -3.7(4) . . . . ?
C12 C13 C14 N4 176.7(2) . . . . ?
C10 C13 C14 C1 176.5(2) . . . . ?
C12 C13 C14 C1 -3.1(2) . . . . ?
N1 C1 C14 N4 6.8(3) . . . . ?
C2 C1 C14 N4 -176.58(18) . . . . ?
N1 C1 C14 C13 -173.33(18) . . . . ?
C2 C1 C14 C13 3.2(2) . . . . ?
C20 C15 C16 C17 -0.9(3) . . . . ?
N1 C15 C16 C17 -177.82(18) . . . . ?
C20 C15 C16 C21 -179.2(2) . . . . ?
N1 C15 C16 C21 3.8(3) . . . . ?
C15 C16 C17 C18 -0.3(3) . . . . ?
C21 C16 C17 C18 178.1(2) . . . . ?
C16 C17 C18 C19 0.3(3) . . . . ?
C16 C17 C18 C22 179.9(2) . . . . ?
C17 C18 C19 C20 0.9(3) . . . . ?
C22 C18 C19 C20 -178.8(2) . . . . ?
C18 C19 C20 C15 -1.9(3) . . . . ?
C18 C19 C20 C23 178.9(2) . . . . ?
C16 C15 C20 C19 1.9(3) . . . . ?
N1 C15 C20 C19 178.82(17) . . . . ?
C16 C15 C20 C23 -178.9(2) . . . . ?
N1 C15 C20 C23 -2.1(3) . . . . ?
C29 C24 C25 C26 2.0(3) . . . . ?
N2 C24 C25 C26 -179.98(17) . . . . ?
C29 C24 C25 C30 -178.03(19) . . . . ?
N2 C24 C25 C30 -0.1(3) . . . . ?
C24 C25 C26 C27 -1.4(3) . . . . ?
C30 C25 C26 C27 178.7(2) . . . . ?
C25 C26 C27 C28 -0.1(3) . . . . ?
C25 C26 C27 C31 -179.2(2) . . . . ?
C26 C27 C28 C29 1.0(3) . . . . ?
C31 C27 C28 C29 -179.93(19) . . . . ?
C27 C28 C29 C24 -0.3(3) . . . . ?
C27 C28 C29 C32 179.08(19) . . . . ?
C25 C24 C29 C28 -1.2(3) . . . . ?
N2 C24 C29 C28 -179.15(16) . . . . ?
C25 C24 C29 C32 179.35(19) . . . . ?
N2 C24 C29 C32 1.4(3) . . . . ?
C38 C33 C34 C35 -1.8(3) . . . . ?
N3 C33 C34 C35 -179.49(17) . . . . ?
C38 C33 C34 C39 179.63(19) . . . . ?
N3 C33 C34 C39 1.9(3) . . . . ?
C33 C34 C35 C36 1.2(3) . . . . ?
C39 C34 C35 C36 179.7(2) . . . . ?
C34 C35 C36 C37 0.1(3) . . . . ?
C34 C35 C36 C40 179.6(2) . . . . ?
C35 C36 C37 C38 -0.8(3) . . . . ?
C40 C36 C37 C38 179.7(2) . . . . ?
C36 C37 C38 C33 0.3(3) . . . . ?
C36 C37 C38 C41 -178.5(2) . . . . ?
C34 C33 C38 C37 1.1(3) . . . . ?
N3 C33 C38 C37 178.77(17) . . . . ?
C34 C33 C38 C41 179.88(19) . . . . ?
N3 C33 C38 C41 -2.5(3) . . . . ?
C47 C42 C43 C44 -0.3(3) . . . . ?
N4 C42 C43 C44 175.02(18) . . . . ?
C47 C42 C43 C48 179.1(2) . . . . ?
N4 C42 C43 C48 -5.6(3) . . . . ?
C42 C43 C44 C45 0.0(3) . . . . ?
C48 C43 C44 C45 -179.4(2) . . . . ?
C43 C44 C45 C46 0.3(4) . . . . ?
C43 C44 C45 C49 -179.0(2) . . . . ?
C44 C45 C46 C47 -0.4(3) . . . . ?
C49 C45 C46 C47 178.9(2) . . . . ?
C45 C46 C47 C42 0.1(3) . . . . ?
C45 C46 C47 C50 178.4(2) . . . . ?
C43 C42 C47 C46 0.2(3) . . . . ?
N4 C42 C47 C46 -175.00(17) . . . . ?
C43 C42 C47 C50 -178.09(19) . . . . ?
N4 C42 C47 C50 6.7(3) . . . . ?
C2 C1 N1 C15 2.0(3) . . . . ?
C14 C1 N1 C15 177.59(17) . . . . ?
C16 C15 N1 C1 -100.9(2) . . . . ?
C20 C15 N1 C1 82.1(2) . . . . ?
C5 C6 N2 C24 0.1(3) . . . . ?
C7 C6 N2 C24 -176.61(16) . . . . ?
C25 C24 N2 C6 92.4(2) . . . . ?
C29 C24 N2 C6 -89.6(2) . . . . ?
C8 C7 N3 C33 0.7(3) . . . . ?
C6 C7 N3 C33 178.85(17) . . . . ?
C34 C33 N3 C7 -95.7(2) . . . . ?
C38 C33 N3 C7 86.6(2) . . . . ?
C13 C14 N4 C42 2.9(3) . . . . ?
C1 C14 N4 C42 -177.33(16) . . . . ?
C47 C42 N4 C14 -95.4(2) . . . . ?
C43 C42 N4 C14 89.2(2) . . . . ?

loop_
_cod_related_entry_id
_cod_related_entry_database
_cod_related_entry_code
1 ChemSpider 30653033
